data_4319416
loop_
_publ_author_name
'Rodolphe Cl\'erac'
'F. Albert Cotton'
'Stephen P. Jeffery'
'Carlos A. Murillo'
'Xiaoping Wang'

_publ_section_title
;
 Compounds with Symmetrical Tricobalt Chains Wrapped by Dipyridylamide
 Ligands and Cyanide or Isothiocyanate Ions as Terminal Ligands
;
_journal_name_full 'Inorganic Chemistry'
_journal_page_first 1265
_journal_page_last 1270
_journal_paper_doi 10.1021/ic001069a
_journal_volume 40
_journal_year 2001
_chemical_compound_source synthesis
_chemical_formula_moiety Co3(dpa)4(SCN)2.5THF
_chemical_formula_sum 'C62 H72 Co3 N14 O5 S2'
_chemical_formula_weight 1334.25
_chemical_name_systematic
; 
 ? 
;
_space_group_IT_number 2
_symmetry_cell_setting triclinic
_symmetry_space_group_name_Hall '-P 1'
_symmetry_space_group_name_H-M 'P -1'
_atom_sites_solution_hydrogens geom
_atom_sites_solution_primary direct
_atom_sites_solution_secondary difmap
_audit_creation_method SHELXL
_cell_angle_alpha 71.800(2)
_cell_angle_beta 81.725(2)
_cell_angle_gamma 77.280(2)
_cell_formula_units_Z 2
_cell_length_a 12.161(1)
_cell_length_b 13.894(2)
_cell_length_c 19.905(2)
_cell_measurement_reflns_used 5840
_cell_measurement_temperature 213(2)
_cell_measurement_theta_max 25.055
_cell_measurement_theta_min 2.273
_cell_volume 3106.3(6)
_computing_cell_refinement SAINT
_computing_data_collection SMART
_computing_data_reduction SAINT
_computing_structure_refinement 'SHELXL-93 (Sheldrick, 1993)'
_computing_structure_solution 'SHELXS-86 (Sheldrick, 1990)'
_diffrn_ambient_temperature 213(2)
_diffrn_measurement_device 'Bruker SMART 1000'
_diffrn_measurement_method '\w scans'
_diffrn_radiation_monochromator graphite
_diffrn_radiation_source 'normal-focus sealed tube'
_diffrn_radiation_type MoK\a
_diffrn_radiation_wavelength 0.71073
_diffrn_reflns_av_R_equivalents 0.0395
_diffrn_reflns_av_sigmaI/netI 0.0642
_diffrn_reflns_limit_h_max 14
_diffrn_reflns_limit_h_min -13
_diffrn_reflns_limit_k_max 16
_diffrn_reflns_limit_k_min -16
_diffrn_reflns_limit_l_max 21
_diffrn_reflns_limit_l_min -23
_diffrn_reflns_number 16507
_diffrn_reflns_theta_max 25.08
_diffrn_reflns_theta_min 1.57
_diffrn_standards_number 'None (area detector data)'
_exptl_absorpt_coefficient_mu 0.920
_exptl_absorpt_correction_T_max 0.9010
_exptl_absorpt_correction_T_min 0.6571
_exptl_absorpt_correction_type multi-scan
_exptl_crystal_colour brown
_exptl_crystal_density_diffrn 1.426
_exptl_crystal_density_meas ?
_exptl_crystal_description block
_exptl_crystal_F_000 1390
_exptl_crystal_size_max 0.29
_exptl_crystal_size_mid 0.20
_exptl_crystal_size_min 0.16
_refine_diff_density_max 1.284
_refine_diff_density_min -0.758
_refine_diff_density_rms 0.103
_refine_ls_extinction_method none
_refine_ls_goodness_of_fit_all 1.184
_refine_ls_goodness_of_fit_obs 1.349
_refine_ls_hydrogen_treatment noref
_refine_ls_matrix_type full
_refine_ls_number_parameters 771
_refine_ls_number_reflns 10564
_refine_ls_number_restraints 38
_refine_ls_restrained_S_all 1.185
_refine_ls_restrained_S_obs 1.348
_refine_ls_R_factor_all 0.1213
_refine_ls_R_factor_obs 0.0820
_refine_ls_shift/esd_max 0.003
_refine_ls_shift/esd_mean 0.000
_refine_ls_structure_factor_coef Fsqd
_refine_ls_weighting_details 'w=1/[\s^2^(Fo^2^)+(0.0425P)^2^+19.8990P] where P=(Fo^2^+2Fc^2^)/3'
_refine_ls_weighting_scheme calc
_refine_ls_wR_factor_all 0.2010
_refine_ls_wR_factor_obs 0.1856
_reflns_number_observed 7166
_reflns_number_total 10564
_reflns_observed_criterion >2sigma(I)
_cod_data_source_file ic001069a_2.cif
_cod_data_source_block 5.5THF
_cod_depositor_comments
;
The following automatic conversions were performed:

'_symmetry_cell_setting' value 'Triclinic' changed to 'triclinic'
according to the built-in table from CIF Core dictionary named
'cif_core.dic' version 2.4.1 from 2010-06-29.

Automatic conversion script
Id: cif_fix_values 1646 2011-03-28 12:23:43Z adriana 

The following automatic conversions were performed:

'_exptl_crystal_density_meas' value 'not measured' was changed to '?'
- the value is perceived as not measured.

Automatic conversion script
Id: cif_fix_values 3008 2015-01-20 13:52:24Z robertas 

The following automatic conversions were performed:

'_refine_ls_weighting_scheme' value 'calc
w=1/[\s^2^(Fo^2^)+(0.0425P)^2^+19.8990P] where P=(Fo^2^+2Fc^2^)/3'
was changed to 'calc'. New tag '_refine_ls_weighting_details' was
created. The value of the new tag was set to
'w=1/[\s^2^(Fo^2^)+(0.0425P)^2^+19.8990P] where P=(Fo^2^+2Fc^2^)/3'.

Automatic conversion script
Id: cif_fix_values 3143 2015-03-26 13:38:13Z robertas 
;
_cod_database_code 4319416

loop_
_symmetry_equiv_pos_as_xyz
'x, y, z'
'-x, -y, -z'

loop_
_atom_site_aniso_label
_atom_site_aniso_U_11
_atom_site_aniso_U_22
_atom_site_aniso_U_33
_atom_site_aniso_U_23
_atom_site_aniso_U_13
_atom_site_aniso_U_12
Co1 0.0226(5) 0.0337(6) 0.0237(5) -0.0054(4) -0.0040(4) -0.0013(4)
Co2 0.0176(5) 0.0282(5) 0.0241(5) -0.0043(4) -0.0051(4) -0.0019(4)
Co3 0.0166(5) 0.0294(5) 0.0254(5) -0.0044(4) -0.0049(4) -0.0052(4)
N1 0.019(3) 0.040(4) 0.031(3) -0.009(3) -0.004(3) -0.002(3)
N2 0.012(3) 0.040(4) 0.031(3) -0.010(3) -0.005(2) -0.009(2)
N3 0.013(2) 0.027(2) 0.029(2) -0.003(2) -0.005(2) -0.012(2)
N4 0.012(3) 0.034(3) 0.033(3) -0.009(3) -0.004(2) -0.008(2)
N5 0.025(3) 0.025(3) 0.025(3) -0.002(3) -0.008(2) -0.003(2)
N6 0.024(3) 0.026(3) 0.027(3) -0.004(3) -0.007(2) -0.002(2)
N7 0.030(3) 0.033(3) 0.025(3) -0.006(3) -0.008(3) 0.004(3)
N8 0.010(3) 0.041(4) 0.026(3) -0.006(3) -0.005(2) 0.001(2)
N9 0.014(2) 0.028(2) 0.027(2) -0.005(2) -0.003(2) -0.010(2)
N10 0.024(3) 0.033(3) 0.026(3) 0.000(3) -0.008(2) -0.005(3)
N11 0.030(3) 0.027(3) 0.025(3) -0.006(3) -0.005(3) -0.001(3)
N12 0.019(3) 0.032(3) 0.035(4) -0.010(3) -0.010(3) -0.001(2)
S1 0.0448(13) 0.090(2) 0.0304(12) -0.0168(12) -0.0029(10) 0.0043(12)
S2 0.072(2) 0.092(2) 0.0281(12) 0.0061(13) -0.0011(12) 0.006(2)
C41 0.025(4) 0.030(4) 0.035(5) -0.009(3) -0.002(3) 0.003(3)
C42 0.022(4) 0.039(4) 0.036(5) -0.008(4) 0.000(3) -0.010(3)
N13 0.037(4) 0.042(4) 0.035(4) -0.009(3) 0.000(3) -0.002(3)
N14 0.036(4) 0.042(4) 0.023(4) -0.008(3) -0.002(3) -0.008(3)
C1 0.033(4) 0.057(5) 0.037(5) -0.017(4) -0.006(4) 0.004(4)
C2 0.042(5) 0.061(6) 0.054(6) -0.028(5) -0.005(4) 0.014(4)
C3 0.034(5) 0.053(5) 0.057(6) -0.016(5) -0.007(4) 0.010(4)
C4 0.018(4) 0.046(5) 0.042(5) -0.009(4) -0.008(3) -0.004(3)
C5 0.028(4) 0.032(4) 0.031(4) -0.002(3) -0.004(3) -0.006(3)
C6 0.017(3) 0.028(4) 0.029(4) 0.001(3) -0.005(3) -0.006(3)
C7 0.031(4) 0.043(5) 0.036(4) -0.006(4) -0.008(3) 0.000(4)
C8 0.027(4) 0.046(5) 0.050(5) -0.007(4) -0.012(4) -0.011(4)
C9 0.042(5) 0.043(5) 0.041(5) -0.012(4) -0.014(4) -0.002(4)
C10 0.020(4) 0.035(4) 0.039(4) -0.008(3) -0.008(3) -0.010(3)
C11 0.025(4) 0.043(5) 0.036(4) -0.012(4) -0.005(3) -0.010(3)
C12 0.036(5) 0.066(6) 0.048(5) -0.026(5) -0.009(4) -0.006(4)
C13 0.030(4) 0.051(5) 0.069(6) -0.023(5) -0.008(4) -0.015(4)
C14 0.022(4) 0.043(5) 0.045(5) -0.008(4) -0.007(3) -0.014(3)
C15 0.008(3) 0.043(4) 0.034(4) -0.012(3) -0.004(3) 0.000(3)
C16 0.016(3) 0.029(4) 0.035(4) -0.006(3) -0.004(3) -0.004(3)
C17 0.040(5) 0.032(4) 0.042(5) -0.007(4) -0.010(4) -0.004(4)
C18 0.037(5) 0.030(4) 0.050(5) -0.002(4) -0.009(4) -0.001(3)
C19 0.027(4) 0.046(5) 0.034(4) 0.004(4) -0.012(3) -0.008(3)
C20 0.026(4) 0.035(4) 0.033(4) 0.001(3) -0.012(3) -0.008(3)
C21 0.043(5) 0.037(4) 0.027(4) -0.005(3) -0.010(3) 0.000(4)
C22 0.048(5) 0.048(5) 0.032(4) -0.003(4) -0.016(4) 0.002(4)
C23 0.041(5) 0.037(5) 0.053(6) -0.007(4) -0.024(4) 0.012(4)
C24 0.021(4) 0.041(5) 0.046(5) -0.010(4) -0.006(3) 0.004(3)
C25 0.031(4) 0.028(4) 0.031(4) -0.007(3) -0.009(3) -0.005(3)
C26 0.017(3) 0.038(4) 0.033(4) -0.012(3) -0.004(3) 0.004(3)
C27 0.027(4) 0.048(5) 0.043(5) -0.013(4) -0.014(4) 0.001(4)
C28 0.023(4) 0.049(5) 0.053(5) -0.012(4) -0.007(4) -0.007(4)
C29 0.035(5) 0.049(5) 0.034(5) -0.004(4) -0.001(3) -0.006(4)
C30 0.025(4) 0.038(4) 0.034(4) -0.007(3) -0.004(3) -0.009(3)
C31 0.032(4) 0.052(5) 0.033(4) -0.002(4) -0.001(3) -0.012(4)
C32 0.043(5) 0.060(6) 0.039(5) -0.002(4) 0.003(4) -0.011(4)
C33 0.044(5) 0.045(5) 0.055(6) -0.007(4) -0.005(4) -0.012(4)
C34 0.040(5) 0.040(5) 0.042(5) -0.010(4) -0.006(4) -0.007(4)
C35 0.028(4) 0.030(4) 0.030(4) -0.004(3) -0.009(3) 0.001(3)
C36 0.023(4) 0.032(4) 0.028(4) -0.008(3) -0.009(3) -0.004(3)
C37 0.041(5) 0.040(5) 0.032(4) -0.007(4) -0.010(4) -0.003(4)
C38 0.047(5) 0.043(5) 0.045(5) -0.017(4) -0.019(4) 0.009(4)
C39 0.036(5) 0.055(5) 0.042(5) -0.025(4) -0.006(4) 0.008(4)
C40 0.028(4) 0.044(5) 0.028(4) -0.011(4) -0.002(3) -0.003(3)
O1 0.042(4) 0.105(6) 0.063(5) -0.030(4) -0.015(3) 0.003(4)
O2 0.180(13) 0.134(11) 0.110(9) -0.023(8) -0.007(8) -0.008(10)
O4 0.149(10) 0.149(10) 0.128(10) -0.049(8) -0.059(8) 0.049(8)
O5 0.174(12) 0.103(8) 0.106(9) -0.036(7) 0.016(8) 0.011(8)
C43 0.065(8) 0.133(12) 0.111(12) -0.070(10) 0.006(8) -0.003(8)
C44 0.166(19) 0.315(32) 0.089(14) -0.098(18) -0.006(13) 0.083(20)
C45 0.131(15) 0.200(20) 0.067(10) -0.011(11) -0.016(10) -0.039(14)
C46 0.049(7) 0.114(10) 0.083(9) -0.006(8) -0.020(6) -0.006(6)
C47 0.112(13) 0.074(10) 0.186(20) -0.032(12) 0.028(13) -0.021(9)
C48 0.109(11) 0.107(11) 0.070(9) 0.027(8) 0.000(8) 0.022(9)
C49 0.082(9) 0.107(11) 0.108(12) -0.047(10) 0.004(8) -0.002(8)
C50 0.095(11) 0.077(10) 0.159(17) 0.024(10) -0.009(11) 0.028(8)
C55 0.100(10) 0.074(9) 0.123(12) -0.056(9) -0.024(9) 0.008(7)
C56 0.094(9) 0.063(7) 0.065(7) -0.016(6) -0.004(6) -0.031(6)
C57 0.061(7) 0.059(6) 0.076(7) -0.021(6) -0.012(6) -0.017(5)
C58 0.063(8) 0.117(11) 0.086(9) -0.010(8) -0.003(7) -0.002(8)
C59 0.086(11) 0.115(13) 0.136(15) -0.034(12) -0.032(11) 0.016(9)
C60 0.080(10) 0.157(15) 0.093(11) -0.051(11) -0.023(9) 0.034(10)
C61 0.085(10) 0.119(13) 0.118(13) -0.035(11) -0.018(10) 0.005(9)
C62 0.055(8) 0.133(15) 0.195(21) -0.089(15) -0.032(11) 0.009(9)

loop_
_atom_site_label
_atom_site_type_symbol
_atom_site_fract_x
_atom_site_fract_y
_atom_site_fract_z
_atom_site_U_iso_or_equiv
_atom_site_thermal_displace_type
_atom_site_occupancy
_atom_site_calc_flag
_atom_site_refinement_flags
_atom_site_disorder_group
Co1 Co 0.23670(8) 0.22537(8) 0.33354(5) 0.0278(3) Uani 1 d . .
Co2 Co 0.26782(8) 0.24188(7) 0.21345(5) 0.0241(2) Uani 1 d . .
Co3 Co 0.29696(7) 0.26041(7) 0.09330(5) 0.0242(2) Uani 1 d . .
N1 N 0.0880(5) 0.3177(5) 0.3096(3) 0.0307(14) Uani 1 d . .
N2 N 0.1097(4) 0.2716(5) 0.2062(3) 0.0269(13) Uani 1 d . .
N3 N 0.1464(4) 0.2254(4) 0.1026(3) 0.0227(12) Uani 1 d U .
N4 N 0.3048(4) 0.3483(4) 0.3114(3) 0.0257(13) Uani 1 d . .
N5 N 0.2680(5) 0.3837(4) 0.1951(3) 0.0256(13) Uani 1 d . .
N6 N 0.2248(5) 0.4063(4) 0.0814(3) 0.0267(13) Uani 1 d . .
N7 N 0.3889(5) 0.1366(5) 0.3402(3) 0.0307(14) Uani 1 d . .
N8 N 0.4264(4) 0.2125(5) 0.2205(3) 0.0271(13) Uani 1 d . .
N9 N 0.4437(4) 0.2940(4) 0.1004(3) 0.0228(12) Uani 1 d U .
N10 N 0.1734(5) 0.1020(4) 0.3402(3) 0.0287(14) Uani 1 d . .
N11 N 0.2685(5) 0.0991(4) 0.2320(3) 0.0282(13) Uani 1 d . .
N12 N 0.3659(5) 0.1119(4) 0.1230(3) 0.0281(13) Uani 1 d . .
S1 S 0.1621(2) 0.2127(2) 0.57971(12) 0.0581(7) Uani 1 d . .
S2 S 0.3604(2) 0.3673(2) -0.15819(13) 0.0732(9) Uani 1 d . .
C41 C 0.1887(6) 0.2108(6) 0.4982(4) 0.031(2) Uani 1 d . .
C42 C 0.3402(6) 0.3134(6) -0.0738(4) 0.033(2) Uani 1 d . .
N13 N 0.2097(6) 0.2102(5) 0.4399(4) 0.040(2) Uani 1 d . .
N14 N 0.3238(5) 0.2769(5) -0.0134(3) 0.0340(15) Uani 1 d . .
C1 C 0.0359(7) 0.3778(7) 0.3502(4) 0.043(2) Uani 1 d . .
H1A H 0.0671(7) 0.3705(7) 0.3924(4) 0.052 Uiso 1 calc R .
C2 C -0.0607(7) 0.4493(7) 0.3331(5) 0.054(2) Uani 1 d . .
H2A H -0.0946(7) 0.4904(7) 0.3628(5) 0.064 Uiso 1 calc R .
C3 C -0.1077(7) 0.4598(7) 0.2708(5) 0.050(2) Uani 1 d . .
H3A H -0.1746(7) 0.5076(7) 0.2579(5) 0.060 Uiso 1 calc R .
C4 C -0.0544(6) 0.3993(6) 0.2288(4) 0.036(2) Uani 1 d . .
H4A H -0.0843(6) 0.4065(6) 0.1861(4) 0.043 Uiso 1 calc R .
C5 C 0.0440(6) 0.3266(6) 0.2484(4) 0.032(2) Uani 1 d . .
C6 C 0.0682(5) 0.2406(5) 0.1575(4) 0.026(2) Uani 1 d . .
C7 C -0.0396(6) 0.2182(6) 0.1628(4) 0.039(2) Uani 1 d . .
H7A H -0.0934(6) 0.2309(6) 0.1994(4) 0.046 Uiso 1 calc R .
C8 C -0.0663(7) 0.1773(6) 0.1139(4) 0.041(2) Uani 1 d . .
H8A H -0.1384(7) 0.1610(6) 0.1176(4) 0.049 Uiso 1 calc R .
C9 C 0.0125(7) 0.1600(6) 0.0594(4) 0.042(2) Uani 1 d . .
H9A H -0.0049(7) 0.1326(6) 0.0255(4) 0.051 Uiso 1 calc R .
C10 C 0.1160(6) 0.1839(5) 0.0566(4) 0.031(2) Uani 1 d . .
H10A H 0.1701(6) 0.1707(5) 0.0201(4) 0.037 Uiso 1 calc R .
C11 C 0.3532(6) 0.3698(6) 0.3609(4) 0.034(2) Uani 1 d . .
H11A H 0.3533(6) 0.3237(6) 0.4069(4) 0.041 Uiso 1 calc R .
C12 C 0.4014(7) 0.4532(7) 0.3484(5) 0.047(2) Uani 1 d . .
H12A H 0.4309(7) 0.4655(7) 0.3855(5) 0.057 Uiso 1 calc R .
C13 C 0.4069(7) 0.5208(7) 0.2799(5) 0.047(2) Uani 1 d . .
H13A H 0.4414(7) 0.5786(7) 0.2694(5) 0.056 Uiso 1 calc R .
C14 C 0.3602(6) 0.5000(6) 0.2280(4) 0.036(2) Uani 1 d . .
H14A H 0.3629(6) 0.5440(6) 0.1813(4) 0.043 Uiso 1 calc R .
C15 C 0.3096(5) 0.4157(6) 0.2440(4) 0.028(2) Uani 1 d . .
C16 C 0.2216(5) 0.4500(5) 0.1345(4) 0.027(2) Uani 1 d . .
C17 C 0.1657(7) 0.5511(6) 0.1280(4) 0.039(2) Uani 1 d . .
H17A H 0.1653(7) 0.5810(6) 0.1644(4) 0.047 Uiso 1 calc R .
C18 C 0.1112(7) 0.6068(6) 0.0681(4) 0.042(2) Uani 1 d . .
H18A H 0.0739(7) 0.6753(6) 0.0630(4) 0.050 Uiso 1 calc R .
C19 C 0.1117(6) 0.5615(6) 0.0153(4) 0.038(2) Uani 1 d . .
H19A H 0.0742(6) 0.5983(6) -0.0259(4) 0.045 Uiso 1 calc R .
C20 C 0.1673(6) 0.4627(6) 0.0239(4) 0.032(2) Uani 1 d . .
H20A H 0.1659(6) 0.4318(6) -0.0118(4) 0.039 Uiso 1 calc R .
C21 C 0.4163(7) 0.0627(6) 0.4002(4) 0.037(2) Uani 1 d . .
H21A H 0.3624(7) 0.0560(6) 0.4395(4) 0.045 Uiso 1 calc R .
C22 C 0.5183(7) -0.0036(7) 0.4079(4) 0.045(2) Uani 1 d . .
H22A H 0.5349(7) -0.0533(7) 0.4514(4) 0.054 Uiso 1 calc R .
C23 C 0.5954(7) 0.0050(6) 0.3497(5) 0.046(2) Uani 1 d . .
H23A H 0.6658(7) -0.0401(6) 0.3532(5) 0.055 Uiso 1 calc R .
C24 C 0.5713(6) 0.0783(6) 0.2867(4) 0.038(2) Uani 1 d . .
H24A H 0.6249(6) 0.0845(6) 0.2472(4) 0.046 Uiso 1 calc R .
C25 C 0.4646(6) 0.1445(5) 0.2819(4) 0.030(2) Uani 1 d . .
C26 C 0.4931(6) 0.2597(6) 0.1642(4) 0.030(2) Uani 1 d . .
C27 C 0.5963(6) 0.2842(6) 0.1682(4) 0.040(2) Uani 1 d . .
H27A H 0.6300(6) 0.2595(6) 0.2115(4) 0.047 Uiso 1 calc R .
C28 C 0.6495(6) 0.3441(6) 0.1097(5) 0.041(2) Uani 1 d . .
H28A H 0.7195(6) 0.3602(6) 0.1127(5) 0.050 Uiso 1 calc R .
C29 C 0.5985(7) 0.3808(7) 0.0460(4) 0.042(2) Uani 1 d . .
H29A H 0.6323(7) 0.4232(7) 0.0054(4) 0.050 Uiso 1 calc R .
C30 C 0.4981(6) 0.3535(6) 0.0441(4) 0.032(2) Uani 1 d . .
H30A H 0.4646(6) 0.3778(6) 0.0007(4) 0.038 Uiso 1 calc R .
C31 C 0.1006(7) 0.0656(7) 0.3955(4) 0.041(2) Uani 1 d . .
H31A H 0.0805(7) 0.0999(7) 0.4306(4) 0.049 Uiso 1 calc R .
C32 C 0.0552(7) -0.0182(7) 0.4027(5) 0.051(2) Uani 1 d . .
H32A H 0.0054(7) -0.0419(7) 0.4423(5) 0.061 Uiso 1 calc R .
C33 C 0.0834(7) -0.0686(7) 0.3505(5) 0.049(2) Uani 1 d . .
H33A H 0.0521(7) -0.1263(7) 0.3541(5) 0.059 Uiso 1 calc R .
C34 C 0.1571(7) -0.0333(6) 0.2936(4) 0.041(2) Uani 1 d . .
H34A H 0.1775(7) -0.0670(6) 0.2582(4) 0.049 Uiso 1 calc R .
C35 C 0.2015(6) 0.0531(6) 0.2890(4) 0.031(2) Uani 1 d . .
C36 C 0.3398(6) 0.0504(5) 0.1889(4) 0.028(2) Uani 1 d . .
C37 C 0.3953(7) -0.0531(6) 0.2109(4) 0.038(2) Uani 1 d . .
H37A H 0.3772(7) -0.0957(6) 0.2564(4) 0.046 Uiso 1 calc R .
C38 C 0.4760(7) -0.0913(7) 0.1653(5) 0.045(2) Uani 1 d . .
H38A H 0.5129(7) -0.1606(7) 0.1794(5) 0.054 Uiso 1 calc R .
C39 C 0.5030(7) -0.0281(7) 0.0988(4) 0.044(2) Uani 1 d . .
H39A H 0.5583(7) -0.0535(7) 0.0672(4) 0.053 Uiso 1 calc R .
C40 C 0.4476(6) 0.0721(6) 0.0798(4) 0.034(2) Uani 1 d . .
H40A H 0.4669(6) 0.1153(6) 0.0348(4) 0.041 Uiso 1 calc R .
O1 O 0.7493(5) 0.2372(6) 0.3019(4) 0.070(2) Uani 1 d . .
O2 O 0.5360(12) 0.6320(11) 0.4646(6) 0.148(4) Uani 1 d . .
O4 O 0.1759(11) 0.9101(9) 0.0374(6) 0.147(5) Uani 1 d . .
O5 O 0.2096(12) 0.6940(9) 0.3452(6) 0.135(4) Uani 1 d . .
C43 C 0.6724(11) 0.2977(12) 0.3380(8) 0.099(4) Uani 1 d . .
H43A H 0.6940(11) 0.3652(12) 0.3270(8) 0.118 Uiso 1 calc R .
H43B H 0.5971(11) 0.3086(12) 0.3218(8) 0.118 Uiso 1 calc R .
C44 C 0.6685(18) 0.2522(21) 0.4102(10) 0.202(13) Uani 1 d . .
H44A H 0.5951(18) 0.2316(21) 0.4278(10) 0.242 Uiso 1 calc R .
H44B H 0.6794(18) 0.3005(21) 0.4345(10) 0.242 Uiso 1 calc R .
C45 C 0.7592(16) 0.1621(16) 0.4231(8) 0.137(7) Uani 1 d . .
H45A H 0.7285(16) 0.0989(16) 0.4454(8) 0.165 Uiso 1 calc R .
H45B H 0.8120(16) 0.1672(16) 0.4541(8) 0.165 Uiso 1 calc R .
C46 C 0.8161(9) 0.1618(11) 0.3530(7) 0.087(4) Uani 1 d . .
H46A H 0.8917(9) 0.1779(11) 0.3487(7) 0.104 Uiso 1 calc R .
H46B H 0.8237(9) 0.0938(11) 0.3460(7) 0.104 Uiso 1 calc R .
C47 C 0.5281(14) 0.7287(12) 0.4190(11) 0.129(7) Uani 1 d . .
H47A H 0.5795(14) 0.7658(12) 0.4303(11) 0.155 Uiso 1 calc R .
H47B H 0.4507(14) 0.7675(12) 0.4221(11) 0.155 Uiso 1 calc R .
C48 C 0.5593(13) 0.7165(12) 0.3480(7) 0.115(6) Uani 1 d . .
H48A H 0.5950(13) 0.7733(12) 0.3171(7) 0.139 Uiso 1 calc R .
H48B H 0.4928(13) 0.7140(12) 0.3265(7) 0.139 Uiso 1 calc R .
C49 C 0.6406(12) 0.6167(11) 0.3601(8) 0.099(4) Uani 1 d . .
H49A H 0.6239(12) 0.5739(11) 0.3333(8) 0.118 Uiso 1 calc R .
H49B H 0.7187(12) 0.6275(11) 0.3469(8) 0.118 Uiso 1 calc R .
C50 C 0.6213(13) 0.5702(11) 0.4366(10) 0.131(7) Uani 1 d . .
H50A H 0.6012(13) 0.5024(11) 0.4457(10) 0.158 Uiso 1 calc R .
H50B H 0.6907(13) 0.5605(11) 0.4594(10) 0.158 Uiso 1 calc R .
O3 O 0.7992(30) 0.9465(26) 0.1598(22) 0.187(17) Uiso 0.50(3) d PD 1
C51 C 0.8746(28) 0.9060(25) 0.2246(16) 0.116(13) Uiso 0.50(3) d PD 1
C52 C 0.9268(28) 0.8146(25) 0.2306(16) 0.112(12) Uiso 0.50(3) d PD 1
C53 C 0.8991(42) 0.7775(32) 0.1662(31) 0.157(18) Uiso 0.50(3) d PD 1
C54 C 0.8254(42) 0.8470(43) 0.1318(26) 0.175(21) Uiso 0.50(3) d PD 1
O3' O 0.8112(44) 0.9169(34) 0.1901(20) 0.256(26) Uiso 0.50(3) d PD 2
C51' C 0.8367(36) 0.7997(34) 0.2369(15) 0.145(16) Uiso 0.50(3) d PD 2
C52' C 0.9057(37) 0.7455(23) 0.2040(21) 0.156(20) Uiso 0.50(3) d PD 2
C53' C 0.9259(19) 0.8124(19) 0.1235(13) 0.071(8) Uiso 0.50(3) d PD 2
C54' C 0.8496(27) 0.8960(25) 0.1132(14) 0.110(11) Uiso 0.50(3) d PD 2
C55 C 0.1830(12) 0.9019(10) 0.1101(8) 0.095(4) Uani 1 d . .
H55A H 0.1072(12) 0.9136(10) 0.1341(8) 0.114 Uiso 1 calc R .
H55B H 0.2245(12) 0.9529(10) 0.1137(8) 0.114 Uiso 1 calc R .
C56 C 0.2434(10) 0.7965(8) 0.1424(6) 0.072(3) Uani 1 d . .
H56A H 0.1910(10) 0.7479(8) 0.1592(6) 0.086 Uiso 1 calc R .
H56B H 0.2843(10) 0.7939(8) 0.1821(6) 0.086 Uiso 1 calc R .
C57 C 0.3241(9) 0.7730(8) 0.0823(6) 0.064(3) Uani 1 d . .
H57A H 0.3990(9) 0.7868(8) 0.0843(6) 0.076 Uiso 1 calc R .
H57B H 0.3316(9) 0.7010(8) 0.0831(6) 0.076 Uiso 1 calc R .
C58 C 0.2703(10) 0.8440(11) 0.0186(7) 0.096(4) Uani 1 d . .
H58A H 0.3248(10) 0.8844(11) -0.0121(7) 0.115 Uiso 1 calc R .
H58B H 0.2478(10) 0.8041(11) -0.0082(7) 0.115 Uiso 1 calc R .
C59 C 0.2368(13) 0.6807(13) 0.4143(10) 0.116(5) Uani 1 d . .
H59A H 0.2479(13) 0.7464(13) 0.4181(10) 0.140 Uiso 1 calc R .
H59B H 0.3076(13) 0.6308(13) 0.4238(10) 0.140 Uiso 1 calc R .
C60 C 0.1472(13) 0.6440(14) 0.4663(8) 0.114(6) Uani 1 d . .
H60A H 0.0855(13) 0.7006(14) 0.4714(8) 0.137 Uiso 1 calc R .
H60B H 0.1757(13) 0.6058(14) 0.5128(8) 0.137 Uiso 1 calc R .
C61 C 0.1113(13) 0.5738(13) 0.4317(10) 0.110(5) Uani 1 d . .
H61A H 0.1586(13) 0.5048(13) 0.4441(10) 0.133 Uiso 1 calc R .
H61B H 0.0318(13) 0.5678(13) 0.4456(10) 0.133 Uiso 1 calc R .
C62 C 0.1281(12) 0.6263(15) 0.3569(11) 0.120(6) Uani 1 d . .
H62A H 0.0559(12) 0.6670(15) 0.3392(11) 0.144 Uiso 1 calc R .
H62B H 0.1559(12) 0.5755(15) 0.3307(11) 0.144 Uiso 1 calc R .

loop_
_atom_type_symbol
_atom_type_description
_atom_type_scat_dispersion_real
_atom_type_scat_dispersion_imag
_atom_type_scat_source
C C 0.0033 0.0016 'International Tables Vol C Tables 4.2.6.8 and 6.1.1.4'
H H 0.0000 0.0000 'International Tables Vol C Tables 4.2.6.8 and 6.1.1.4'
N N 0.0061 0.0033 'International Tables Vol C Tables 4.2.6.8 and 6.1.1.4'
O O 0.0106 0.0060 'International Tables Vol C Tables 4.2.6.8 and 6.1.1.4'
S S 0.1246 0.1234 'International Tables Vol C Tables 4.2.6.8 and 6.1.1.4'
Co Co 0.3494 0.9721 'International Tables Vol C Tables 4.2.6.8 and 6.1.1.4'

loop_
_geom_angle_atom_site_label_1
_geom_angle_atom_site_label_2
_geom_angle_atom_site_label_3
_geom_angle
_geom_angle_site_symmetry_1
_geom_angle_site_symmetry_3
_geom_angle_publ_flag
N4 Co1 N7 90.3(2) . . ?
N4 Co1 N10 171.1(2) . . ?
N7 Co1 N10 88.3(2) . . ?
N4 Co1 N1 88.8(2) . . ?
N7 Co1 N1 170.5(2) . . ?
N10 Co1 N1 91.1(2) . . ?
N4 Co1 N13 94.2(3) . . ?
N7 Co1 N13 94.7(2) . . ?
N10 Co1 N13 94.6(3) . . ?
N1 Co1 N13 94.8(3) . . ?
N4 Co1 Co2 85.9(2) . . ?
N7 Co1 Co2 85.1(2) . . ?
N10 Co1 Co2 85.3(2) . . ?
N1 Co1 Co2 85.4(2) . . ?
N13 Co1 Co2 179.8(2) . . ?
N5 Co2 N2 90.1(2) . . ?
N5 Co2 N8 89.7(3) . . ?
N2 Co2 N8 179.8(2) . . ?
N5 Co2 N11 179.7(3) . . ?
N2 Co2 N11 90.2(3) . . ?
N8 Co2 N11 90.0(3) . . ?
N5 Co2 Co3 89.8(2) . . ?
N2 Co2 Co3 89.6(2) . . ?
N8 Co2 Co3 90.3(2) . . ?
N11 Co2 Co3 90.2(2) . . ?
N5 Co2 Co1 89.7(2) . . ?
N2 Co2 Co1 89.8(2) . . ?
N8 Co2 Co1 90.3(2) . . ?
N11 Co2 Co1 90.3(2) . . ?
Co3 Co2 Co1 179.20(6) . . ?
N3 Co3 N9 170.7(2) . . ?
N3 Co3 N6 89.3(2) . . ?
N9 Co3 N6 89.6(2) . . ?
N3 Co3 N12 90.4(2) . . ?
N9 Co3 N12 89.1(2) . . ?
N6 Co3 N12 170.1(2) . . ?
N3 Co3 N14 94.6(2) . . ?
N9 Co3 N14 94.6(2) . . ?
N6 Co3 N14 94.6(2) . . ?
N12 Co3 N14 95.3(3) . . ?
N3 Co3 Co2 85.7(2) . . ?
N9 Co3 Co2 85.1(2) . . ?
N6 Co3 Co2 85.5(2) . . ?
N12 Co3 Co2 84.6(2) . . ?
N14 Co3 Co2 179.7(2) . . ?
C1 N1 C5 119.4(6) . . ?
C1 N1 Co1 120.4(5) . . ?
C5 N1 Co1 119.9(5) . . ?
C5 N2 C6 123.9(6) . . ?
C5 N2 Co2 117.4(4) . . ?
C6 N2 Co2 118.6(5) . . ?
C10 N3 C6 117.4(6) . . ?
C10 N3 Co3 121.7(5) . . ?
C6 N3 Co3 120.8(4) . . ?
C11 N4 C15 116.2(6) . . ?
C11 N4 Co1 122.0(5) . . ?
C15 N4 Co1 121.8(5) . . ?
C16 N5 C15 123.7(6) . . ?
C16 N5 Co2 117.4(5) . . ?
C15 N5 Co2 118.9(4) . . ?
C20 N6 C16 117.9(6) . . ?
C20 N6 Co3 121.3(5) . . ?
C16 N6 Co3 120.5(4) . . ?
C21 N7 C25 118.6(6) . . ?
C21 N7 Co1 120.7(5) . . ?
C25 N7 Co1 120.4(4) . . ?
C25 N8 C26 125.0(6) . . ?
C25 N8 Co2 116.7(5) . . ?
C26 N8 Co2 118.2(4) . . ?
C30 N9 C26 117.4(6) . . ?
C30 N9 Co3 121.6(4) . . ?
C26 N9 Co3 121.0(5) . . ?
C31 N10 C35 118.5(7) . . ?
C31 N10 Co1 120.6(5) . . ?
C35 N10 Co1 120.9(5) . . ?
C36 N11 C35 125.4(6) . . ?
C36 N11 Co2 116.6(5) . . ?
C35 N11 Co2 117.9(5) . . ?
C40 N12 C36 118.8(6) . . ?
C40 N12 Co3 120.0(5) . . ?
C36 N12 Co3 121.0(5) . . ?
N13 C41 S1 178.6(7) . . ?
N14 C42 S2 178.5(7) . . ?
C41 N13 Co1 173.7(6) . . ?
C42 N14 Co3 161.0(6) . . ?
N1 C1 C2 123.2(7) . . ?
C1 C2 C3 118.6(8) . . ?
C4 C3 C2 118.6(7) . . ?
C3 C4 C5 121.0(7) . . ?
N1 C5 N2 115.4(6) . . ?
N1 C5 C4 119.3(7) . . ?
N2 C5 C4 124.8(7) . . ?
N2 C6 N3 113.8(6) . . ?
N2 C6 C7 125.4(7) . . ?
N3 C6 C7 120.6(6) . . ?
C8 C7 C6 119.4(8) . . ?
C7 C8 C9 120.3(8) . . ?
C10 C9 C8 117.9(8) . . ?
N3 C10 C9 124.4(7) . . ?
C12 C11 N4 124.3(7) . . ?
C11 C12 C13 119.2(8) . . ?
C14 C13 C12 117.9(8) . . ?
C15 C14 C13 120.5(8) . . ?
C14 C15 N4 121.8(6) . . ?
C14 C15 N5 125.0(7) . . ?
N4 C15 N5 112.9(6) . . ?
N6 C16 N5 114.5(6) . . ?
N6 C16 C17 120.8(6) . . ?
N5 C16 C17 124.4(7) . . ?
C18 C17 C16 119.6(8) . . ?
C17 C18 C19 119.5(7) . . ?
C20 C19 C18 118.9(7) . . ?
N6 C20 C19 123.2(7) . . ?
N7 C21 C22 123.9(8) . . ?
C21 C22 C23 117.7(7) . . ?
C24 C23 C22 120.9(7) . . ?
C23 C24 C25 118.9(8) . . ?
N8 C25 N7 115.7(6) . . ?
N8 C25 C24 124.2(7) . . ?
N7 C25 C24 119.9(6) . . ?
N8 C26 N9 114.0(6) . . ?
N8 C26 C27 125.4(7) . . ?
N9 C26 C27 120.1(7) . . ?
C28 C27 C26 120.8(7) . . ?
C27 C28 C29 119.1(7) . . ?
C30 C29 C28 118.2(8) . . ?
N9 C30 C29 124.3(7) . . ?
N10 C31 C32 123.0(8) . . ?
C31 C32 C33 118.9(8) . . ?
C34 C33 C32 119.5(8) . . ?
C33 C34 C35 119.3(8) . . ?
N10 C35 N11 115.1(6) . . ?
N10 C35 C34 120.9(7) . . ?
N11 C35 C34 123.8(7) . . ?
N11 C36 N12 115.1(6) . . ?
N11 C36 C37 124.2(7) . . ?
N12 C36 C37 120.3(7) . . ?
C38 C37 C36 119.4(8) . . ?
C37 C38 C39 120.1(8) . . ?
C40 C39 C38 118.6(8) . . ?
N12 C40 C39 122.9(7) . . ?
C43 O1 C46 106.7(10) . . ?
C47 O2 C50 106.9(13) . . ?
C58 O4 C55 106.2(10) . . ?
C59 O5 C62 103.1(13) . . ?
C44 C43 O1 111.6(14) . . ?
C43 C44 C45 106.9(14) . . ?
C44 C45 C46 105.3(13) . . ?
O1 C46 C45 107.5(11) . . ?
O2 C47 C48 106.4(13) . . ?
C47 C48 C49 104.1(11) . . ?
C50 C49 C48 102.2(11) . . ?
O2 C50 C49 110.3(11) . . ?
C51 O3 C54 100.1(24) . . ?
C52 C51 O3 111.1(21) . . ?
C51 C52 C53 109.2(16) . . ?
C54 C53 C52 108.1(17) . . ?
C53 C54 O3 111.2(22) . . ?
C51' O3' C54' 96.8(25) . . ?
C52' C51' O3' 111.2(23) . . ?
C51' C52' C53' 109.2(17) . . ?
C54' C53' C52' 107.3(16) . . ?
C53' C54' O3' 107.2(21) . . ?
O4 C55 C56 106.2(10) . . ?
C55 C56 C57 103.2(10) . . ?
C58 C57 C56 103.2(10) . . ?
O4 C58 C57 110.7(11) . . ?
O5 C59 C60 110.7(14) . . ?
C59 C60 C61 99.9(13) . . ?
C62 C61 C60 102.6(15) . . ?
C61 C62 O5 110.2(14) . . ?

loop_
_geom_bond_atom_site_label_1
_geom_bond_atom_site_label_2
_geom_bond_distance
_geom_bond_site_symmetry_2
_geom_bond_publ_flag
Co1 N4 1.961(6) . ?
Co1 N7 1.981(6) . ?
Co1 N10 1.989(6) . ?
Co1 N1 1.996(6) . ?
Co1 N13 2.047(7) . ?
Co1 Co2 2.3119(15) . ?
Co2 N5 1.888(6) . ?
Co2 N2 1.893(5) . ?
Co2 N8 1.897(5) . ?
Co2 N11 1.899(6) . ?
Co2 Co3 2.3073(14) . ?
Co3 N3 1.965(5) . ?
Co3 N9 1.976(5) . ?
Co3 N6 1.978(6) . ?
Co3 N12 1.982(6) . ?
Co3 N14 2.050(6) . ?
N1 C1 1.339(10) . ?
N1 C5 1.359(9) . ?
N2 C5 1.366(9) . ?
N2 C6 1.370(8) . ?
N3 C10 1.353(9) . ?
N3 C6 1.379(9) . ?
N4 C11 1.354(9) . ?
N4 C15 1.379(9) . ?
N5 C16 1.376(8) . ?
N5 C15 1.383(9) . ?
N6 C20 1.357(8) . ?
N6 C16 1.365(9) . ?
N7 C21 1.339(9) . ?
N7 C25 1.365(9) . ?
N8 C25 1.361(9) . ?
N8 C26 1.363(9) . ?
N9 C30 1.352(9) . ?
N9 C26 1.384(8) . ?
N10 C31 1.349(9) . ?
N10 C35 1.360(9) . ?
N11 C36 1.356(9) . ?
N11 C35 1.367(9) . ?
N12 C40 1.358(9) . ?
N12 C36 1.360(9) . ?
S1 C41 1.615(8) . ?
S2 C42 1.619(8) . ?
C41 N13 1.154(9) . ?
C42 N14 1.155(9) . ?
C1 C2 1.368(11) . ?
C2 C3 1.394(12) . ?
C3 C4 1.367(11) . ?
C4 C5 1.400(10) . ?
C6 C7 1.395(10) . ?
C7 C8 1.376(11) . ?
C8 C9 1.384(11) . ?
C9 C10 1.360(10) . ?
C11 C12 1.350(12) . ?
C12 C13 1.397(12) . ?
C13 C14 1.379(11) . ?
C14 C15 1.372(10) . ?
C16 C17 1.394(10) . ?
C17 C18 1.373(11) . ?
C18 C19 1.383(11) . ?
C19 C20 1.360(10) . ?
C21 C22 1.369(11) . ?
C22 C23 1.373(12) . ?
C23 C24 1.369(11) . ?
C24 C25 1.412(10) . ?
C26 C27 1.390(10) . ?
C27 C28 1.372(11) . ?
C28 C29 1.391(11) . ?
C29 C30 1.364(10) . ?
C31 C32 1.356(12) . ?
C32 C33 1.390(12) . ?
C33 C34 1.371(12) . ?
C34 C35 1.394(11) . ?
C36 C37 1.406(10) . ?
C37 C38 1.373(11) . ?
C38 C39 1.381(12) . ?
C39 C40 1.366(11) . ?
O1 C43 1.391(13) . ?
O1 C46 1.409(12) . ?
O2 C47 1.36(2) . ?
O2 C50 1.37(2) . ?
O4 C58 1.389(15) . ?
O4 C55 1.43(2) . ?
O5 C59 1.41(2) . ?
O5 C62 1.46(2) . ?
C43 C44 1.38(2) . ?
C44 C45 1.46(2) . ?
C45 C46 1.47(2) . ?
C47 C48 1.46(2) . ?
C48 C49 1.49(2) . ?
C49 C50 1.46(2) . ?
O3 C51 1.58(3) . ?
O3 C54 1.60(3) . ?
C51 C52 1.27(3) . ?
C52 C53 1.62(4) . ?
C53 C54 1.26(3) . ?
O3' C51' 1.59(3) . ?
O3' C54' 1.63(3) . ?
C51' C52' 1.25(3) . ?
C52' C53' 1.60(4) . ?
C53' C54' 1.30(3) . ?
C55 C56 1.474(15) . ?
C56 C57 1.505(15) . ?
C57 C58 1.477(15) . ?
C59 C60 1.45(2) . ?
C60 C61 1.52(2) . ?
C61 C62 1.45(2) . ?
